data_4066788
loop_
_publ_author_name
'Giovenzana, Tommaso'
'Guidotti, Matteo'
'Lucenti, Elena'
'Orbelli Biroli, Alessio'
'Sordelli, Laura'
'Sironi, Angelo'
'Ugo, Renato'

_publ_section_title
;
 Synthesis and Catalytic Activity of Titanium Silsesquioxane Frameworks as
 Models of Titanium Active Surface Sites of Controlled Nuclearity
;
_journal_issue 24
_journal_name_full Organometallics
_journal_page_first 6687
_journal_paper_doi 10.1021/om100636h
_journal_volume 29
_journal_year 2010
_chemical_absolute_configuration ad
_chemical_formula_sum 'C97 H177 Cl3 O26 Si16 Ti'
_chemical_formula_weight 2363.08
_chemical_name_systematic
;
 ?
;
_space_group_IT_number 19
_symmetry_space_group_name_Hall 'P 2ac 2ab'
_symmetry_space_group_name_H-M 'P 21 21 21'
_atom_sites_solution_hydrogens geom
_atom_sites_solution_primary direct
_atom_sites_solution_secondary difmap
_audit_creation_date 2010-05-11T16:52:45-00:00
_audit_creation_method 'WinGX routine CIF_UPDATE'
_cell_angle_alpha 90.000
_cell_angle_beta 90.000
_cell_angle_gamma 90.000
_cell_formula_units_Z 4
_cell_length_a 19.851(1)
_cell_length_b 23.383(2)
_cell_length_c 26.261(2)
_cell_measurement_temperature 150(2)
_cell_volume 12189.7(15)
_computing_structure_refinement 'SHELXL-97 (Sheldrick, 1997)'
_diffrn_ambient_temperature 150(2)
_diffrn_measured_fraction_theta_full 0.995
_diffrn_measured_fraction_theta_max 0.995
_diffrn_radiation_monochromator graphite
_diffrn_radiation_type MoK\a
_diffrn_radiation_wavelength 0.71069
_diffrn_reflns_av_R_equivalents 0.0269
_diffrn_reflns_av_unetI/netI 0.0229
_diffrn_reflns_limit_h_max 26
_diffrn_reflns_limit_h_min -26
_diffrn_reflns_limit_k_max 31
_diffrn_reflns_limit_k_min -31
_diffrn_reflns_limit_l_max 34
_diffrn_reflns_limit_l_min -35
_diffrn_reflns_number 149818
_diffrn_reflns_theta_full 28.82
_diffrn_reflns_theta_max 28.82
_diffrn_reflns_theta_min 1.78
_exptl_absorpt_coefficient_mu 0.358
_exptl_absorpt_correction_type none
_exptl_crystal_density_diffrn 1.288
_exptl_crystal_density_method 'not measured'
_exptl_crystal_F_000 5056
_refine_diff_density_max 0.605
_refine_diff_density_min -0.561
_refine_diff_density_rms 0.071
_refine_ls_abs_structure_details 'Flack H D (1983), Acta Cryst. A39, 876-881'
_refine_ls_abs_structure_Flack -0.012(15)
_refine_ls_extinction_method none
_refine_ls_goodness_of_fit_ref 1.07
_refine_ls_hydrogen_treatment mixed
_refine_ls_matrix_type full
_refine_ls_number_parameters 1288
_refine_ls_number_reflns 31404
_refine_ls_number_restraints 0
_refine_ls_restrained_S_all 1.07
_refine_ls_R_factor_all 0.0424
_refine_ls_R_factor_gt 0.035
_refine_ls_shift/su_max 0.925
_refine_ls_shift/su_mean 0.05
_refine_ls_structure_factor_coef Fsqd
_refine_ls_weighting_details 'calc w=1/[\s^2^(Fo^2^)+(0.0581P)^2^+2.7523P] where P=(Fo^2^+2Fc^2^)/3'
_refine_ls_weighting_scheme calc
_refine_ls_wR_factor_gt 0.0899
_refine_ls_wR_factor_ref 0.0961
_reflns_number_gt 28541
_reflns_number_total 31404
_reflns_threshold_expression >2sigma(I)
_cod_data_source_file om100636h_si_002.cif
_cod_data_source_block tom177_150k
_cod_original_cell_volume 12190(2)
_cod_database_code 4066788

loop_
_symmetry_equiv_pos_as_xyz
'x, y, z'
'-x+1/2, -y, z+1/2'
'x+1/2, -y+1/2, -z'
'-x, y+1/2, -z+1/2'

loop_
_atom_site_label
_atom_site_type_symbol
_atom_site_fract_x
_atom_site_fract_y
_atom_site_fract_z
_atom_site_U_iso_or_equiv
_atom_site_adp_type
_atom_site_occupancy
_atom_site_symmetry_multiplicity
_atom_site_calc_flag
_atom_site_refinement_flags
Ti Ti 0.757812(16) 0.214103(14) 0.756277(12) 0.01794(6) Uani 1 1 d .
O1A O 0.83391(7) 0.17352(7) 0.75093(6) 0.0302(3) Uani 1 1 d .
O2A O 0.74746(8) 0.25656(6) 0.69996(5) 0.0295(3) Uani 1 1 d .
O1B O 0.76545(7) 0.25962(6) 0.81050(5) 0.0266(3) Uani 1 1 d .
O2B O 0.68849(7) 0.16619(7) 0.76319(6) 0.0316(3) Uani 1 1 d .
O13A O 0.86622(8) 0.10978(6) 0.67288(5) 0.0292(3) Uani 1 1 d .
O16A O 0.94089(7) 0.19895(6) 0.69765(5) 0.0268(3) Uani 1 1 d .
O24A O 0.73292(7) 0.21232(6) 0.60898(5) 0.0282(3) Uani 1 1 d .
O25A O 0.79957(8) 0.30858(6) 0.61987(6) 0.0303(3) Uani 1 1 d .
O34A O 0.78706(7) 0.11046(6) 0.59308(5) 0.0231(3) Uani 1 1 d .
O37A O 0.91937(7) 0.10424(6) 0.58095(6) 0.0285(3) Uani 1 1 d .
O48A O 0.80569(7) 0.19239(6) 0.52553(5) 0.0234(3) Uani 1 1 d .
O56A O 0.92761(8) 0.28577(6) 0.63424(5) 0.0290(3) Uani 1 1 d .
O58A O 0.87833(8) 0.28471(6) 0.54156(5) 0.0247(3) Uani 1 1 d .
O67A O 0.99479(7) 0.19326(6) 0.60631(5) 0.0268(3) Uani 1 1 d .
O78A O 0.93869(7) 0.18760(6) 0.51541(5) 0.0238(3) Uani 1 1 d .
Si1A Si 0.89622(2) 0.14673(2) 0.719407(18) 0.01757(9) Uani 1 1 d .
Si2A Si 0.73628(2) 0.27172(2) 0.640321(18) 0.01841(9) Uani 1 1 d .
Si3A Si 0.85632(2) 0.08499(2) 0.616062(19) 0.01832(10) Uani 1 1 d .
Si4A Si 0.75245(3) 0.16570(2) 0.565851(18) 0.01773(9) Uani 1 1 d .
Si5A Si 0.87405(3) 0.31591(2) 0.596450(18) 0.01716(9) Uani 1 1 d .
Si6A Si 0.97727(2) 0.23545(2) 0.653204(18) 0.01747(9) Uani 1 1 d .
Si7A Si 0.97358(2) 0.15035(2) 0.560515(18) 0.01773(9) Uani 1 1 d .
Si8A Si 0.87197(3) 0.22737(2) 0.507249(17) 0.01710(9) Uani 1 1 d .
O13B O 0.71277(6) 0.31221(5) 0.88968(5) 0.0208(3) Uani 1 1 d .
O16B O 0.79133(7) 0.22301(6) 0.90450(5) 0.0237(3) Uani 1 1 d .
O24B O 0.56273(7) 0.18482(6) 0.79179(5) 0.0244(3) Uani 1 1 d .
O25B O 0.63086(7) 0.09813(6) 0.83068(5) 0.0258(3) Uani 1 1 d .
O34B O 0.59989(7) 0.26582(6) 0.85466(5) 0.0243(3) Uani 1 1 d .
O37B O 0.61164(7) 0.29243(6) 0.95209(5) 0.0218(3) Uani 1 1 d .
O48B O 0.52018(7) 0.18309(6) 0.88715(5) 0.0253(3) Uani 1 1 d .
O56B O 0.71570(7) 0.13157(6) 0.90143(5) 0.0255(3) Uani 1 1 d .
O58B O 0.59268(7) 0.09909(6) 0.92707(5) 0.0248(3) Uani 1 1 d .
O67B O 0.69591(7) 0.20809(6) 0.97444(5) 0.0232(3) Uani 1 1 d .
O78B O 0.56423(7) 0.19130(6) 0.98144(5) 0.0223(3) Uani 1 1 d .
Si1B Si 0.77892(2) 0.27901(2) 0.869086(18) 0.01683(9) Uani 1 1 d .
Si2B Si 0.61837(3) 0.13551(2) 0.779817(19) 0.01937(10) Uani 1 1 d .
Si3B Si 0.63132(2) 0.31208(2) 0.894509(19) 0.01723(9) Uani 1 1 d .
Si4B Si 0.53803(2) 0.22395(2) 0.839351(18) 0.01825(9) Uani 1 1 d .
Si5B Si 0.65535(3) 0.08734(2) 0.888528(19) 0.01841(10) Uani 1 1 d .
Si6B Si 0.75225(2) 0.17643(2) 0.939436(18) 0.01720(9) Uani 1 1 d .
Si7B Si 0.62458(2) 0.23750(2) 0.989275(18) 0.01765(9) Uani 1 1 d .
Si8B Si 0.53567(2) 0.14732(2) 0.938619(19) 0.01837(9) Uani 1 1 d .
C11A C 0.94660(10) 0.10033(8) 0.76191(7) 0.0230(4) Uani 1 1 d .
H11A H 0.9722 0.1259 0.7855 0.028 Uiso 1 1 calc R
C12A C 0.90102(13) 0.06175(12) 0.79491(10) 0.0435(6) Uani 1 1 d .
H12A H 0.871 0.086 0.8159 0.052 Uiso 1 1 calc R
H12B H 0.8724 0.038 0.7724 0.052 Uiso 1 1 calc R
C13A C 0.94246(15) 0.02262(13) 0.83000(11) 0.0521(7) Uani 1 1 d .
H13A H 0.9675 0.0462 0.8549 0.062 Uiso 1 1 calc R
H13B H 0.9118 -0.003 0.8491 0.062 Uiso 1 1 calc R
C14A C 0.99162(15) -0.01296(10) 0.79930(12) 0.0501(7) Uani 1 1 d .
H14A H 0.9663 -0.0386 0.7762 0.06 Uiso 1 1 calc R
H14B H 1.0186 -0.037 0.8226 0.06 Uiso 1 1 calc R
C15A C 1.03846(13) 0.02492(10) 0.76814(10) 0.0419(6) Uani 1 1 d .
H15A H 1.0691 0.0006 0.7477 0.05 Uiso 1 1 calc R
H15B H 1.0663 0.0484 0.7914 0.05 Uiso 1 1 calc R
C16A C 0.99831(12) 0.06414(10) 0.73271(9) 0.0336(5) Uani 1 1 d .
H16A H 0.9746 0.0406 0.707 0.04 Uiso 1 1 calc R
H16B H 1.0298 0.0898 0.7145 0.04 Uiso 1 1 calc R
C21A C 0.65920(10) 0.31559(8) 0.63255(8) 0.0251(4) Uani 1 1 d .
H21A H 0.6553 0.3246 0.5954 0.03 Uiso 1 1 calc R
C22A C 0.59351(10) 0.28636(10) 0.64812(10) 0.0343(5) Uani 1 1 d .
H22A H 0.596 0.2754 0.6845 0.041 Uiso 1 1 calc R
H22B H 0.5876 0.251 0.6278 0.041 Uiso 1 1 calc R
C23A C 0.53258(12) 0.32559(12) 0.63993(12) 0.0466(6) Uani 1 1 d .
H23A H 0.5266 0.3324 0.603 0.056 Uiso 1 1 calc R
H23B H 0.4915 0.3063 0.6527 0.056 Uiso 1 1 calc R
C24A C 0.54070(12) 0.38284(11) 0.66704(11) 0.0419(6) Uani 1 1 d .
H24A H 0.5019 0.4078 0.6588 0.05 Uiso 1 1 calc R
H24B H 0.541 0.3766 0.7043 0.05 Uiso 1 1 calc R
C25A C 0.60528(13) 0.41208(10) 0.65125(11) 0.0418(6) Uani 1 1 d .
H25A H 0.6108 0.4479 0.6709 0.05 Uiso 1 1 calc R
H25B H 0.6029 0.4222 0.6147 0.05 Uiso 1 1 calc R
C26A C 0.66608(11) 0.37315(9) 0.66046(10) 0.0350(5) Uani 1 1 d .
H26A H 0.6708 0.366 0.6975 0.042 Uiso 1 1 calc R
H26B H 0.7074 0.3927 0.6486 0.042 Uiso 1 1 calc R
C31A C 0.85296(10) 0.00618(8) 0.61869(8) 0.0259(4) Uani 1 1 d .
H31A H 0.8964 -0.007 0.634 0.031 Uiso 1 1 calc R
C32A C 0.84728(14) -0.02204(10) 0.56616(10) 0.0426(6) Uani 1 1 d .
H32A H 0.8859 -0.0101 0.5448 0.051 Uiso 1 1 calc R
H32B H 0.8054 -0.009 0.5493 0.051 Uiso 1 1 calc R
C33A C 0.84650(17) -0.08753(11) 0.57045(14) 0.0603(9) Uani 1 1 d .
H33A H 0.8396 -0.1044 0.5363 0.072 Uiso 1 1 calc R
H33B H 0.8906 -0.1009 0.5835 0.072 Uiso 1 1 calc R
C34A C 0.79087(16) -0.10768(11) 0.60595(13) 0.0569(8) Uani 1 1 d .
H34A H 0.7466 -0.0984 0.5907 0.068 Uiso 1 1 calc R
H34B H 0.7936 -0.1497 0.6097 0.068 Uiso 1 1 calc R
C35A C 0.79591(16) -0.08034(11) 0.65735(13) 0.0544(8) Uani 1 1 d .
H35A H 0.8377 -0.0934 0.6743 0.065 Uiso 1 1 calc R
H35B H 0.7572 -0.0926 0.6785 0.065 Uiso 1 1 calc R
C36A C 0.79652(13) -0.01514(9) 0.65355(9) 0.0351(5) Uani 1 1 d .
H36A H 0.8026 0.0014 0.688 0.042 Uiso 1 1 calc R
H36B H 0.7526 -0.0018 0.6402 0.042 Uiso 1 1 calc R
C41A C 0.67417(9) 0.14436(8) 0.53258(7) 0.0222(4) Uani 1 1 d .
H41A H 0.6416 0.131 0.5591 0.027 Uiso 1 1 calc R
C42A C 0.68463(11) 0.09489(9) 0.49512(8) 0.0307(4) Uani 1 1 d .
H42A H 0.7007 0.0608 0.5139 0.037 Uiso 1 1 calc R
H42B H 0.7196 0.1056 0.47 0.037 Uiso 1 1 calc R
C43A C 0.61873(12) 0.08040(10) 0.46717(9) 0.0355(5) Uani 1 1 d .
H43A H 0.6271 0.0493 0.4424 0.043 Uiso 1 1 calc R
H43B H 0.585 0.0666 0.492 0.043 Uiso 1 1 calc R
C44A C 0.59142(12) 0.13192(11) 0.43967(9) 0.0370(5) Uani 1 1 d .
H44A H 0.5492 0.1215 0.4219 0.044 Uiso 1 1 calc R
H44B H 0.6244 0.1448 0.4138 0.044 Uiso 1 1 calc R
C45A C 0.57768(11) 0.18038(11) 0.47721(9) 0.0365(5) Uani 1 1 d .
H45A H 0.5427 0.1683 0.5018 0.044 Uiso 1 1 calc R
H45B H 0.5606 0.2142 0.4586 0.044 Uiso 1 1 calc R
C46A C 0.64233(11) 0.19637(9) 0.50592(9) 0.0314(5) Uani 1 1 d .
H46A H 0.6318 0.226 0.5317 0.038 Uiso 1 1 calc R
H46B H 0.6752 0.2128 0.4816 0.038 Uiso 1 1 calc R
C51A C 0.89218(9) 0.39374(8) 0.58905(7) 0.0208(3) Uani 1 1 d .
H51A H 0.9309 0.4026 0.6121 0.025 Uiso 1 1 calc R
C52A C 0.83328(11) 0.43203(8) 0.60621(8) 0.0298(4) Uani 1 1 d .
H52A H 0.8216 0.4228 0.6419 0.036 Uiso 1 1 calc R
H52B H 0.7934 0.4238 0.5848 0.036 Uiso 1 1 calc R
C53A C 0.85067(12) 0.49617(9) 0.60219(9) 0.0333(5) Uani 1 1 d .
H53A H 0.8103 0.5191 0.6106 0.04 Uiso 1 1 calc R
H53B H 0.8862 0.5056 0.6273 0.04 Uiso 1 1 calc R
C54A C 0.87494(13) 0.51199(9) 0.54913(9) 0.0357(5) Uani 1 1 d .
H54A H 0.8892 0.5526 0.5488 0.043 Uiso 1 1 calc R
H54B H 0.8374 0.5076 0.5246 0.043 Uiso 1 1 calc R
C55A C 0.93373(12) 0.47434(9) 0.53278(9) 0.0343(5) Uani 1 1 d .
H55A H 0.9727 0.4812 0.5555 0.041 Uiso 1 1 calc R
H55B H 0.9473 0.4844 0.4976 0.041 Uiso 1 1 calc R
C56A C 0.91410(11) 0.41113(9) 0.53493(8) 0.0277(4) Uani 1 1 d .
H56A H 0.953 0.3874 0.5243 0.033 Uiso 1 1 calc R
H56B H 0.8767 0.4039 0.5109 0.033 Uiso 1 1 calc R
C61A C 1.05525(10) 0.26740(8) 0.67850(7) 0.0225(4) Uani 1 1 d .
H61A H 1.0812 0.2833 0.6491 0.027 Uiso 1 1 calc R
C62A C 1.03939(12) 0.31737(9) 0.71517(9) 0.0328(5) Uani 1 1 d .
H62A H 1.0137 0.3471 0.6967 0.039 Uiso 1 1 calc R
H62B H 1.0109 0.3032 0.7434 0.039 Uiso 1 1 calc R
C63A C 1.10325(13) 0.34359(10) 0.73695(11) 0.0409(6) Uani 1 1 d .
H63A H 1.1292 0.3619 0.7091 0.049 Uiso 1 1 calc R
H63B H 1.091 0.3737 0.7618 0.049 Uiso 1 1 calc R
C64A C 1.14687(11) 0.29931(10) 0.76287(9) 0.0356(5) Uani 1 1 d .
H64A H 1.1229 0.2841 0.793 0.043 Uiso 1 1 calc R
H64B H 1.189 0.3176 0.7748 0.043 Uiso 1 1 calc R
C65A C 1.16403(12) 0.25044(13) 0.72734(12) 0.0503(7) Uani 1 1 d .
H65A H 1.19 0.2211 0.7461 0.06 Uiso 1 1 calc R
H65B H 1.1925 0.2648 0.6992 0.06 Uiso 1 1 calc R
C66A C 1.10019(11) 0.22327(10) 0.70537(10) 0.0381(5) Uani 1 1 d .
H66A H 1.0744 0.205 0.7332 0.046 Uiso 1 1 calc R
H66B H 1.113 0.1931 0.6808 0.046 Uiso 1 1 calc R
C71A C 1.05028(10) 0.11203(8) 0.53894(7) 0.0209(4) Uani 1 1 d .
H71A H 1.0371 0.0849 0.5112 0.025 Uiso 1 1 calc R
C72A C 1.10451(10) 0.15260(9) 0.51788(8) 0.0259(4) Uani 1 1 d .
H72A H 1.0861 0.1734 0.4881 0.031 Uiso 1 1 calc R
H72B H 1.1162 0.1812 0.5443 0.031 Uiso 1 1 calc R
C73A C 1.16824(11) 0.12046(10) 0.50189(9) 0.0338(5) Uani 1 1 d .
H73A H 1.1575 0.0945 0.4732 0.041 Uiso 1 1 calc R
H73B H 1.2024 0.1482 0.49 0.041 Uiso 1 1 calc R
C74A C 1.19725(11) 0.08561(11) 0.54604(10) 0.0375(5) Uani 1 1 d .
H74A H 1.2131 0.1119 0.5731 0.045 Uiso 1 1 calc R
H74B H 1.2364 0.0632 0.5339 0.045 Uiso 1 1 calc R
C75A C 1.14428(11) 0.04496(9) 0.56805(9) 0.0320(5) Uani 1 1 d .
H75A H 1.133 0.0155 0.5424 0.038 Uiso 1 1 calc R
H75B H 1.1632 0.0253 0.5982 0.038 Uiso 1 1 calc R
C76A C 1.08016(11) 0.07678(9) 0.58339(8) 0.0279(4) Uani 1 1 d .
H76A H 1.0904 0.1027 0.6121 0.033 Uiso 1 1 calc R
H76B H 1.0462 0.0488 0.5952 0.033 Uiso 1 1 calc R
C81A C 0.86442(10) 0.24799(8) 0.43948(7) 0.0212(3) Uani 1 1 d .
H81A H 0.8682 0.2124 0.4186 0.025 Uiso 1 1 calc R
C82A C 0.79572(12) 0.27495(12) 0.42827(8) 0.0392(5) Uani 1 1 d .
H82A H 0.7598 0.2474 0.4372 0.047 Uiso 1 1 calc R
H82B H 0.7899 0.3093 0.4499 0.047 Uiso 1 1 calc R
C83A C 0.78810(13) 0.29202(12) 0.37252(9) 0.0405(6) Uani 1 1 d .
H83A H 0.7897 0.2574 0.3509 0.049 Uiso 1 1 calc R
H83B H 0.7438 0.3107 0.3674 0.049 Uiso 1 1 calc R
C84A C 0.84342(16) 0.33243(12) 0.35683(9) 0.0482(7) Uani 1 1 d .
H84A H 0.8387 0.3416 0.3202 0.058 Uiso 1 1 calc R
H84B H 0.8392 0.3685 0.3763 0.058 Uiso 1 1 calc R
C85A C 0.91142(15) 0.30672(14) 0.36628(9) 0.0510(7) Uani 1 1 d .
H85A H 0.9467 0.3349 0.3572 0.061 Uiso 1 1 calc R
H85B H 0.9173 0.2728 0.3441 0.061 Uiso 1 1 calc R
C86A C 0.92043(12) 0.28876(12) 0.42238(8) 0.0368(5) Uani 1 1 d .
H86A H 0.9646 0.2697 0.4266 0.044 Uiso 1 1 calc R
H86B H 0.92 0.3233 0.4442 0.044 Uiso 1 1 calc R
C11B C 0.85339(9) 0.32648(8) 0.87291(7) 0.0199(3) Uani 1 1 d .
H11B H 0.8617 0.3339 0.9099 0.024 Uiso 1 1 calc R
C12B C 0.84195(11) 0.38513(9) 0.84767(9) 0.0308(4) Uani 1 1 d .
H12C H 0.8321 0.3796 0.811 0.037 Uiso 1 1 calc R
H12D H 0.8024 0.4038 0.8634 0.037 Uiso 1 1 calc R
C13B C 0.90318(12) 0.42384(9) 0.85335(10) 0.0366(5) Uani 1 1 d .
H13C H 0.895 0.4602 0.8351 0.044 Uiso 1 1 calc R
H13D H 0.9101 0.4328 0.8898 0.044 Uiso 1 1 calc R
C14B C 0.96604(12) 0.39563(10) 0.83223(11) 0.0387(5) Uani 1 1 d .
H14C H 1.0053 0.421 0.8378 0.046 Uiso 1 1 calc R
H14D H 0.9608 0.39 0.7951 0.046 Uiso 1 1 calc R
C15B C 0.97869(11) 0.33828(10) 0.85768(11) 0.0391(5) Uani 1 1 d .
H15C H 0.9879 0.3444 0.8943 0.047 Uiso 1 1 calc R
H15D H 1.0189 0.3202 0.8423 0.047 Uiso 1 1 calc R
C16B C 0.91796(10) 0.29826(9) 0.85172(9) 0.0299(4) Uani 1 1 d .
H16C H 0.9267 0.2621 0.8702 0.036 Uiso 1 1 calc R
H16D H 0.9115 0.289 0.8153 0.036 Uiso 1 1 calc R
C21B C 0.58771(10) 0.08834(8) 0.72819(7) 0.0240(4) Uani 1 1 d .
H21B H 0.5425 0.0735 0.7386 0.029 Uiso 1 1 calc R
C22B C 0.63352(12) 0.03638(9) 0.71879(8) 0.0316(4) Uani 1 1 d .
H22C H 0.6793 0.0499 0.7099 0.038 Uiso 1 1 calc R
H22D H 0.6369 0.0138 0.7506 0.038 Uiso 1 1 calc R
C23B C 0.60735(13) -0.00222(10) 0.67597(9) 0.0382(5) Uani 1 1 d .
H23C H 0.6402 -0.0333 0.6697 0.046 Uiso 1 1 calc R
H23D H 0.5643 -0.02 0.6867 0.046 Uiso 1 1 calc R
C24B C 0.59638(14) 0.03112(11) 0.62725(9) 0.0420(6) Uani 1 1 d .
H24C H 0.5759 0.0058 0.6013 0.05 Uiso 1 1 calc R
H24D H 0.6404 0.0444 0.614 0.05 Uiso 1 1 calc R
C25B C 0.55073(12) 0.08241(11) 0.63603(9) 0.0374(5) Uani 1 1 d .
H25C H 0.5052 0.0689 0.6458 0.045 Uiso 1 1 calc R
H25D H 0.5465 0.1044 0.604 0.045 Uiso 1 1 calc R
C26B C 0.57852(12) 0.12130(9) 0.67789(8) 0.0297(4) Uani 1 1 d .
H26C H 0.5472 0.1537 0.6834 0.036 Uiso 1 1 calc R
H26D H 0.6224 0.1372 0.667 0.036 Uiso 1 1 calc R
C31B C 0.60296(10) 0.38501(8) 0.87809(7) 0.0234(4) Uani 1 1 d .
H31B H 0.5526 0.3858 0.8796 0.028 Uiso 1 1 calc R
C32B C 0.62477(11) 0.39883(9) 0.82259(8) 0.0301(4) Uani 1 1 d .
H32C H 0.6743 0.3955 0.8198 0.036 Uiso 1 1 calc R
H32D H 0.6044 0.3706 0.7992 0.036 Uiso 1 1 calc R
C33B C 0.60314(13) 0.45927(10) 0.80661(10) 0.0404(6) Uani 1 1 d .
H33C H 0.62 0.4674 0.7719 0.048 Uiso 1 1 calc R
H33D H 0.5534 0.4616 0.8059 0.048 Uiso 1 1 calc R
C34B C 0.63051(16) 0.50342(10) 0.84311(11) 0.0481(7) Uani 1 1 d .
H34C H 0.6139 0.5417 0.8331 0.058 Uiso 1 1 calc R
H34D H 0.6803 0.5039 0.8408 0.058 Uiso 1 1 calc R
C35B C 0.60978(16) 0.49140(10) 0.89802(10) 0.0457(6) Uani 1 1 d .
H35C H 0.5604 0.4958 0.9013 0.055 Uiso 1 1 calc R
H35D H 0.6315 0.5197 0.9208 0.055 Uiso 1 1 calc R
C36B C 0.63014(12) 0.43058(9) 0.91459(9) 0.0327(5) Uani 1 1 d .
H36C H 0.6799 0.4279 0.9159 0.039 Uiso 1 1 calc R
H36D H 0.6126 0.4232 0.9493 0.039 Uiso 1 1 calc R
C41B C 0.46149(10) 0.26394(9) 0.82200(8) 0.0271(4) Uani 1 1 d .
H41B H 0.4511 0.29 0.8512 0.033 Uiso 1 1 calc R
C42B C 0.40084(15) 0.22625(18) 0.8147(2) 0.108(2) Uani 1 1 d .
H42C H 0.394 0.2027 0.8456 0.13 Uiso 1 1 calc R
H42D H 0.4088 0.2001 0.7857 0.13 Uiso 1 1 calc R
C43B C 0.33694(15) 0.2622(2) 0.8045(2) 0.122(2) Uani 1 1 d .
H43C H 0.2979 0.2364 0.7997 0.147 Uiso 1 1 calc R
H43D H 0.3277 0.287 0.8342 0.147 Uiso 1 1 calc R
C44B C 0.34550(13) 0.29829(13) 0.75832(11) 0.0466(6) Uani 1 1 d .
H44C H 0.3048 0.3221 0.7532 0.056 Uiso 1 1 calc R
H44D H 0.3511 0.2735 0.728 0.056 Uiso 1 1 calc R
C45B C 0.40584(16) 0.33592(15) 0.76412(19) 0.0844(14) Uani 1 1 d .
H45C H 0.3979 0.3635 0.7921 0.101 Uiso 1 1 calc R
H45D H 0.4127 0.358 0.7324 0.101 Uiso 1 1 calc R
C46B C 0.46911(14) 0.30115(17) 0.77562(15) 0.0791(13) Uani 1 1 d .
H46C H 0.4797 0.2767 0.7459 0.095 Uiso 1 1 calc R
H46D H 0.5074 0.3276 0.7808 0.095 Uiso 1 1 calc R
C51B C 0.68408(10) 0.01229(8) 0.89396(8) 0.0260(4) Uani 1 1 d .
H51B H 0.7046 0.0069 0.9284 0.031 Uiso 1 1 calc R
C52B C 0.62487(14) -0.02939(10) 0.88869(15) 0.0561(8) Uani 1 1 d .
H52C H 0.5927 -0.0231 0.917 0.067 Uiso 1 1 calc R
H52D H 0.601 -0.0219 0.8563 0.067 Uiso 1 1 calc R
C53B C 0.64889(19) -0.09141(12) 0.8896(2) 0.0891(16) Uani 1 1 d .
H53C H 0.6687 -0.1 0.9233 0.107 Uiso 1 1 calc R
H53D H 0.6099 -0.1171 0.8844 0.107 Uiso 1 1 calc R
C54B C 0.7011(2) -0.10259(14) 0.8484(2) 0.1015(18) Uani 1 1 d .
H54C H 0.7169 -0.1426 0.8509 0.122 Uiso 1 1 calc R
H54D H 0.6802 -0.0973 0.8145 0.122 Uiso 1 1 calc R
C55B C 0.75980(17) -0.06295(12) 0.85362(12) 0.0586(8) Uani 1 1 d .
H55C H 0.7915 -0.0696 0.8251 0.07 Uiso 1 1 calc R
H55D H 0.7838 -0.0715 0.8858 0.07 Uiso 1 1 calc R
C56B C 0.73815(13) -0.00041(10) 0.85362(9) 0.0393(5) Uani 1 1 d .
H56C H 0.7203 0.0096 0.8196 0.047 Uiso 1 1 calc R
H56D H 0.778 0.024 0.8601 0.047 Uiso 1 1 calc R
C61B C 0.81441(10) 0.13934(9) 0.98006(8) 0.0249(4) Uani 1 1 d .
H61B H 0.7895 0.1082 0.9982 0.03 Uiso 1 1 calc R
C62B C 0.86926(16) 0.11058(15) 0.94917(11) 0.0642(10) Uani 1 1 d .
H62C H 0.8947 0.14 0.93 0.077 Uiso 1 1 calc R
H62D H 0.8484 0.0842 0.9242 0.077 Uiso 1 1 calc R
C63B C 0.9182(2) 0.07695(17) 0.98335(16) 0.0850(14) Uani 1 1 d .
H63C H 0.8937 0.0447 0.9993 0.102 Uiso 1 1 calc R
H63D H 0.9546 0.0607 0.962 0.102 Uiso 1 1 calc R
C64B C 0.94821(13) 0.11287(13) 1.02367(11) 0.0475(6) Uani 1 1 d .
H64C H 0.9775 0.1422 1.008 0.057 Uiso 1 1 calc R
H64D H 0.9765 0.0888 1.0461 0.057 Uiso 1 1 calc R
C65B C 0.89432(17) 0.14174(19) 1.05490(12) 0.0724(11) Uani 1 1 d .
H65C H 0.9156 0.1677 1.08 0.087 Uiso 1 1 calc R
H65D H 0.8684 0.1125 1.0739 0.087 Uiso 1 1 calc R
C66B C 0.84593(16) 0.17639(14) 1.02050(13) 0.0627(9) Uani 1 1 d .
H66C H 0.81 0.1935 1.0417 0.075 Uiso 1 1 calc R
H66D H 0.8711 0.2079 1.0041 0.075 Uiso 1 1 calc R
C71B C 0.62385(9) 0.26082(8) 1.05660(7) 0.0208(3) Uani 1 1 d .
H71B H 0.6238 0.2255 1.078 0.025 Uiso 1 1 calc R
C72B C 0.68624(12) 0.29556(10) 1.07177(8) 0.0326(5) Uani 1 1 d .
H72C H 0.6885 0.3307 1.0508 0.039 Uiso 1 1 calc R
H72D H 0.7273 0.2728 1.065 0.039 Uiso 1 1 calc R
C73B C 0.68386(13) 0.31186(12) 1.12833(9) 0.0417(6) Uani 1 1 d .
H73C H 0.6861 0.2767 1.1492 0.05 Uiso 1 1 calc R
H73D H 0.7236 0.3356 1.1367 0.05 Uiso 1 1 calc R
C74B C 0.62044(15) 0.34453(10) 1.14168(9) 0.0431(6) Uani 1 1 d .
H74C H 0.6212 0.3821 1.1244 0.052 Uiso 1 1 calc R
H74D H 0.6193 0.3515 1.1789 0.052 Uiso 1 1 calc R
C75B C 0.55697(13) 0.31195(11) 1.12593(9) 0.0384(5) Uani 1 1 d .
H75C H 0.5523 0.2773 1.1473 0.046 Uiso 1 1 calc R
H75D H 0.517 0.3364 1.1317 0.046 Uiso 1 1 calc R
C76B C 0.55973(11) 0.29447(10) 1.06994(8) 0.0312(5) Uani 1 1 d .
H76C H 0.5576 0.3292 1.0485 0.037 Uiso 1 1 calc R
H76D H 0.5199 0.2707 1.0619 0.037 Uiso 1 1 calc R
C81B C 0.45695(9) 0.11183(8) 0.95943(7) 0.0207(3) Uani 1 1 d .
H81B H 0.4681 0.0863 0.9888 0.025 Uiso 1 1 calc R
C82B C 0.42896(10) 0.07403(9) 0.91580(8) 0.0276(4) Uani 1 1 d .
H82C H 0.4216 0.098 0.8852 0.033 Uiso 1 1 calc R
H82D H 0.4626 0.0444 0.907 0.033 Uiso 1 1 calc R
C83B C 0.36286(11) 0.04506(9) 0.93044(9) 0.0322(5) Uani 1 1 d .
H83C H 0.345 0.0239 0.9007 0.039 Uiso 1 1 calc R
H83D H 0.3713 0.0172 0.9581 0.039 Uiso 1 1 calc R
C84B C 0.31078(11) 0.08863(12) 0.94817(10) 0.0393(5) Uani 1 1 d .
H84C H 0.2987 0.114 0.9194 0.047 Uiso 1 1 calc R
H84D H 0.2695 0.0684 0.9592 0.047 Uiso 1 1 calc R
C85B C 0.33735(11) 0.12474(11) 0.99212(9) 0.0337(5) Uani 1 1 d .
H85C H 0.3452 0.1 1.0221 0.04 Uiso 1 1 calc R
H85D H 0.3033 0.1538 1.0015 0.04 Uiso 1 1 calc R
C86B C 0.40354(10) 0.15476(9) 0.97732(8) 0.0255(4) Uani 1 1 d .
H86C H 0.3945 0.1826 0.9497 0.031 Uiso 1 1 calc R
H86D H 0.421 0.1762 1.007 0.031 Uiso 1 1 calc R
C1 C 0.77290(15) 0.55326(13) 0.73169(11) 0.0515(7) Uani 1 1 d .
H1 H 0.8062 0.5619 0.7042 0.062 Uiso 1 1 calc R
Cl1 Cl 0.76927(5) 0.47937(3) 0.73936(4) 0.0667(2) Uani 1 1 d .
Cl2 Cl 0.80057(5) 0.58599(4) 0.78747(4) 0.0732(3) Uani 1 1 d .
Cl3 Cl 0.69483(5) 0.58093(5) 0.71307(4) 0.0832(3) Uani 1 1 d .

loop_
_atom_site_aniso_label
_atom_site_aniso_U_11
_atom_site_aniso_U_22
_atom_site_aniso_U_33
_atom_site_aniso_U_23
_atom_site_aniso_U_13
_atom_site_aniso_U_12
Ti 0.01718(14) 0.02079(15) 0.01583(13) -0.00194(11) 0.00187(11) -0.00040(11)
O1A 0.0260(7) 0.0349(8) 0.0297(8) 0.0040(6) 0.0094(6) 0.0096(6)
O2A 0.0357(8) 0.0336(7) 0.0191(6) 0.0015(6) -0.0006(6) 0.0074(6)
O1B 0.0307(7) 0.0301(7) 0.0190(6) -0.0066(5) 0.0001(5) -0.0042(6)
O2B 0.0267(7) 0.0359(8) 0.0324(8) -0.0092(7) 0.0062(6) -0.0109(6)
O13A 0.0356(8) 0.0305(7) 0.0215(7) -0.0015(6) -0.0074(6) -0.0059(6)
O16A 0.0279(7) 0.0279(7) 0.0245(7) 0.0041(6) 0.0006(6) -0.0085(6)
O24A 0.0317(8) 0.0244(7) 0.0286(7) -0.0080(6) 0.0020(6) -0.0016(6)
O25A 0.0267(7) 0.0225(7) 0.0417(9) -0.0025(6) 0.0117(6) -0.0026(6)
O34A 0.0202(6) 0.0228(6) 0.0263(7) 0.0057(5) -0.0047(5) -0.0007(5)
O37A 0.0237(7) 0.0254(7) 0.0364(8) 0.0050(6) 0.0045(6) -0.0012(6)
O48A 0.0216(6) 0.0251(7) 0.0235(7) 0.0048(5) -0.0012(5) -0.0035(5)
O56A 0.0365(8) 0.0233(7) 0.0272(7) -0.0036(6) -0.0124(6) 0.0085(6)
O58A 0.0363(8) 0.0201(6) 0.0177(6) -0.0009(5) -0.0008(5) -0.0034(6)
O67A 0.0276(7) 0.0281(7) 0.0248(7) -0.0094(6) -0.0025(6) 0.0046(6)
O78A 0.0232(7) 0.0277(7) 0.0204(6) 0.0024(5) 0.0010(5) 0.0059(5)
Si1A 0.0170(2) 0.0198(2) 0.0159(2) 0.00080(18) -0.00028(17) 0.00045(18)
Si2A 0.0194(2) 0.0185(2) 0.0173(2) -0.00019(17) 0.00129(18) -0.00038(18)
Si3A 0.0196(2) 0.0158(2) 0.0196(2) 0.00123(18) -0.00258(18) -0.00176(17)
Si4A 0.0176(2) 0.0171(2) 0.0185(2) -0.00011(17) -0.00319(18) -0.00109(17)
Si5A 0.0192(2) 0.0151(2) 0.0172(2) -0.00120(17) -0.00083(18) 0.00031(18)
Si6A 0.0199(2) 0.0166(2) 0.0160(2) -0.00144(17) -0.00245(18) 0.00034(17)
Si7A 0.0184(2) 0.0179(2) 0.0168(2) -0.00192(18) 0.00073(18) 0.00161(18)
Si8A 0.0201(2) 0.0175(2) 0.0137(2) 0.00006(17) -0.00126(17) -0.00026(18)
O13B 0.0158(6) 0.0206(6) 0.0261(7) -0.0019(5) 0.0016(5) 0.0012(5)
O16B 0.0195(6) 0.0223(6) 0.0294(7) 0.0066(5) 0.0039(5) 0.0021(5)
O24B 0.0269(7) 0.0254(7) 0.0209(6) -0.0009(5) -0.0023(5) 0.0046(5)
O25B 0.0295(7) 0.0273(7) 0.0207(6) -0.0027(5) -0.0055(6) 0.0036(6)
O34B 0.0238(7) 0.0267(7) 0.0224(6) 0.0005(5) -0.0016(5) -0.0059(5)
O37B 0.0241(7) 0.0230(6) 0.0182(6) 0.0016(5) 0.0036(5) 0.0016(5)
O48B 0.0264(7) 0.0267(7) 0.0229(7) 0.0053(5) -0.0009(5) -0.0052(6)
O56B 0.0214(6) 0.0279(7) 0.0273(7) -0.0074(6) 0.0003(5) -0.0032(5)
O58B 0.0205(6) 0.0268(7) 0.0270(7) 0.0003(6) 0.0040(5) 0.0019(5)
O67B 0.0201(6) 0.0241(7) 0.0253(7) -0.0021(5) 0.0035(5) 0.0015(5)
O78B 0.0206(6) 0.0251(7) 0.0213(6) -0.0029(5) 0.0037(5) -0.0064(5)
Si1B 0.0159(2) 0.0174(2) 0.0172(2) 0.00002(18) 0.00169(17) -0.00078(17)
Si2B 0.0190(2) 0.0213(2) 0.0178(2) -0.00307(18) -0.00027(18) -0.00239(18)
Si3B 0.0155(2) 0.0167(2) 0.0195(2) 0.00141(17) 0.00069(18) 0.00021(17)
Si4B 0.0175(2) 0.0195(2) 0.0178(2) 0.00098(18) -0.00092(17) -0.00080(18)
Si5B 0.0179(2) 0.0169(2) 0.0204(2) -0.00143(18) -0.00007(18) 0.00025(18)
Si6B 0.0154(2) 0.0174(2) 0.0188(2) 0.00074(17) 0.00075(18) 0.00049(17)
Si7B 0.0182(2) 0.0187(2) 0.0161(2) -0.00174(17) 0.00228(18) -0.00100(18)
Si8B 0.0162(2) 0.0200(2) 0.0189(2) 0.00103(18) 0.00235(18) -0.00258(18)
C11A 0.0245(9) 0.0240(9) 0.0205(8) 0.0012(7) -0.0042(7) 0.0023(7)
C12A 0.0371(13) 0.0508(15) 0.0425(13) 0.0253(12) 0.0047(11) 0.0065(11)
C13A 0.0512(16) 0.0539(16) 0.0512(16) 0.0296(13) -0.0029(13) 0.0036(13)
C14A 0.0570(17) 0.0291(12) 0.0640(17) 0.0112(12) -0.0283(14) 0.0004(11)
C15A 0.0387(13) 0.0357(12) 0.0512(15) -0.0003(11) -0.0109(11) 0.0144(10)
C16A 0.0315(11) 0.0371(11) 0.0320(11) -0.0012(9) -0.0034(9) 0.0103(9)
C21A 0.0232(9) 0.0257(9) 0.0263(9) 0.0022(8) 0.0005(7) 0.0042(7)
C22A 0.0220(10) 0.0318(11) 0.0492(13) -0.0007(10) 0.0009(9) 0.0000(8)
C23A 0.0249(11) 0.0523(15) 0.0626(17) -0.0026(13) -0.0064(11) 0.0060(10)
C24A 0.0302(12) 0.0440(13) 0.0515(15) 0.0031(11) 0.0059(11) 0.0138(10)
C25A 0.0422(13) 0.0298(11) 0.0535(15) 0.0045(11) 0.0139(12) 0.0087(10)
C26A 0.0272(10) 0.0254(10) 0.0525(14) -0.0048(10) 0.0070(10) -0.0015(8)
C31A 0.0256(9) 0.0198(9) 0.0324(10) 0.0007(8) -0.0055(8) -0.0002(7)
C32A 0.0534(15) 0.0308(11) 0.0436(13) -0.0135(10) 0.0037(12) -0.0003(11)
C33A 0.067(2) 0.0289(13) 0.085(2) -0.0245(14) -0.0073(17) 0.0038(13)
C34A 0.0560(17) 0.0217(11) 0.093(2) -0.0054(13) -0.0183(16) -0.0075(11)
C35A 0.0580(17) 0.0309(12) 0.074(2) 0.0224(13) -0.0124(15) -0.0141(12)
C36A 0.0439(13) 0.0253(10) 0.0361(12) 0.0050(9) 0.0015(10) -0.0093(9)
C41A 0.0189(8) 0.0248(9) 0.0227(9) 0.0010(7) -0.0045(7) -0.0038(7)
C42A 0.0312(11) 0.0297(10) 0.0311(10) -0.0059(8) -0.0083(8) -0.0015(8)
C43A 0.0329(11) 0.0399(12) 0.0336(11) -0.0078(9) -0.0061(9) -0.0102(9)
C44A 0.0275(11) 0.0537(14) 0.0298(11) 0.0017(10) -0.0105(9) -0.0072(10)
C45A 0.0238(10) 0.0437(13) 0.0420(13) 0.0053(10) -0.0110(9) 0.0004(9)
C46A 0.0250(10) 0.0295(10) 0.0395(11) 0.0058(9) -0.0122(9) 0.0003(8)
C51A 0.0219(9) 0.0170(8) 0.0234(9) -0.0014(7) -0.0010(7) -0.0014(7)
C52A 0.0348(11) 0.0218(9) 0.0327(11) -0.0036(8) 0.0059(9) -0.0003(8)
C53A 0.0428(12) 0.0220(9) 0.0350(11) -0.0037(8) 0.0052(9) 0.0048(9)
C54A 0.0437(13) 0.0240(10) 0.0395(12) 0.0038(9) -0.0009(10) 0.0022(9)
C55A 0.0372(12) 0.0281(10) 0.0375(12) 0.0040(9) 0.0056(10) -0.0052(9)
C56A 0.0283(10) 0.0249(9) 0.0297(10) -0.0025(8) 0.0034(8) -0.0001(8)
C61A 0.0233(9) 0.0242(9) 0.0200(8) -0.0012(7) 0.0010(7) -0.0067(7)
C62A 0.0339(11) 0.0237(9) 0.0407(12) -0.0097(9) -0.0162(9) 0.0046(8)
C63A 0.0444(13) 0.0302(11) 0.0480(14) -0.0094(10) -0.0145(11) -0.0086(10)
C64A 0.0234(10) 0.0422(12) 0.0413(12) -0.0138(10) -0.0102(9) 0.0006(9)
C65A 0.0242(11) 0.0598(16) 0.0668(18) -0.0339(14) -0.0151(11) 0.0114(11)
C66A 0.0274(10) 0.0319(11) 0.0549(14) -0.0188(10) -0.0158(10) 0.0069(9)
C71A 0.0238(9) 0.0181(8) 0.0209(8) -0.0011(7) 0.0012(7) 0.0018(7)
C72A 0.0246(9) 0.0261(9) 0.0270(9) 0.0042(8) 0.0022(8) 0.0013(8)
C73A 0.0253(10) 0.0411(12) 0.0351(11) 0.0077(10) 0.0068(9) 0.0032(9)
C74A 0.0243(10) 0.0456(13) 0.0427(13) 0.0088(11) 0.0023(9) 0.0067(10)
C75A 0.0306(11) 0.0298(10) 0.0355(11) 0.0056(9) 0.0013(9) 0.0094(8)
C76A 0.0278(10) 0.0265(10) 0.0293(10) 0.0058(8) 0.0040(8) 0.0051(8)
C81A 0.0267(9) 0.0207(8) 0.0161(8) 0.0000(6) -0.0013(7) 0.0010(7)
C82A 0.0308(11) 0.0625(16) 0.0241(10) 0.0110(10) -0.0027(8) 0.0087(11)
C83A 0.0419(13) 0.0542(15) 0.0254(10) 0.0070(10) -0.0099(9) 0.0123(11)
C84A 0.0737(19) 0.0429(14) 0.0279(11) 0.0131(10) -0.0084(12) 0.0007(13)
C85A 0.0545(16) 0.0716(19) 0.0268(12) 0.0170(12) 0.0045(11) -0.0159(14)
C86A 0.0335(11) 0.0522(14) 0.0249(10) 0.0059(10) 0.0008(9) -0.0107(10)
C11B 0.0183(8) 0.0213(8) 0.0203(8) -0.0013(7) 0.0018(7) -0.0016(6)
C12B 0.0251(10) 0.0224(9) 0.0449(12) 0.0020(9) 0.0054(9) -0.0003(8)
C13B 0.0341(12) 0.0248(10) 0.0510(14) -0.0019(10) 0.0107(10) -0.0078(9)
C14B 0.0297(11) 0.0331(11) 0.0533(15) -0.0018(10) 0.0130(10) -0.0100(9)
C15B 0.0199(10) 0.0358(12) 0.0616(16) 0.0027(11) 0.0057(10) -0.0040(9)
C16B 0.0176(9) 0.0253(9) 0.0468(12) 0.0002(9) 0.0064(9) -0.0003(7)
C21B 0.0259(9) 0.0231(9) 0.0230(9) -0.0027(7) -0.0028(7) -0.0046(7)
C22B 0.0398(12) 0.0269(10) 0.0280(10) -0.0040(8) -0.0002(9) 0.0007(9)
C23B 0.0453(13) 0.0294(11) 0.0397(12) -0.0111(9) 0.0043(10) -0.0061(10)
C24B 0.0472(14) 0.0460(13) 0.0327(12) -0.0161(10) -0.0006(10) -0.0012(11)
C25B 0.0368(12) 0.0470(13) 0.0283(11) -0.0062(10) -0.0056(9) -0.0041(10)
C26B 0.0344(11) 0.0296(10) 0.0251(10) -0.0032(8) -0.0050(8) -0.0013(8)
C31B 0.0209(9) 0.0215(9) 0.0277(9) 0.0041(7) 0.0027(7) 0.0009(7)
C32B 0.0326(11) 0.0294(10) 0.0284(10) 0.0067(8) 0.0022(8) 0.0008(9)
C33B 0.0419(13) 0.0363(12) 0.0430(13) 0.0190(10) 0.0062(11) 0.0062(10)
C34B 0.0617(17) 0.0249(11) 0.0579(16) 0.0114(11) 0.0184(14) 0.0042(11)
C35B 0.0662(17) 0.0220(10) 0.0487(14) -0.0004(10) 0.0117(13) 0.0068(11)
C36B 0.0378(12) 0.0256(10) 0.0348(11) -0.0021(8) 0.0036(9) 0.0019(9)
C41B 0.0239(9) 0.0323(10) 0.0252(9) -0.0028(8) -0.0029(7) 0.0067(8)
C42B 0.0305(15) 0.104(3) 0.190(5) 0.105(3) -0.039(2) -0.0254(18)
C43B 0.0192(13) 0.185(5) 0.163(4) 0.134(4) -0.0075(19) -0.003(2)
C44B 0.0290(12) 0.0611(16) 0.0498(15) 0.0097(13) -0.0121(11) 0.0068(11)
C45B 0.0424(16) 0.068(2) 0.142(4) 0.060(2) -0.035(2) -0.0021(15)
C46B 0.0287(13) 0.101(3) 0.108(3) 0.080(2) -0.0126(15) -0.0027(15)
C51B 0.0280(10) 0.0197(9) 0.0304(10) 0.0015(8) -0.0033(8) 0.0017(7)
C52B 0.0390(13) 0.0228(11) 0.107(3) 0.0126(13) -0.0225(15) -0.0069(10)
C53B 0.065(2) 0.0212(12) 0.181(5) 0.0133(19) -0.054(3) -0.0105(13)
C54B 0.119(4) 0.0348(16) 0.150(4) -0.042(2) -0.076(3) 0.032(2)
C55B 0.075(2) 0.0479(15) 0.0534(16) -0.0175(13) -0.0131(15) 0.0352(15)
C56B 0.0509(14) 0.0350(11) 0.0319(11) -0.0021(9) 0.0014(10) 0.0187(11)
C61B 0.0235(9) 0.0260(9) 0.0251(9) 0.0034(8) -0.0029(7) 0.0011(7)
C62B 0.0593(18) 0.089(2) 0.0447(15) -0.0258(15) -0.0200(13) 0.0529(18)
C63B 0.078(2) 0.084(3) 0.092(3) -0.032(2) -0.044(2) 0.057(2)
C64B 0.0297(12) 0.0664(18) 0.0464(15) 0.0131(13) -0.0089(11) 0.0034(12)
C65B 0.0552(19) 0.115(3) 0.0472(17) -0.0223(19) -0.0260(15) 0.022(2)
C66B 0.0562(18) 0.0661(19) 0.0658(19) -0.0353(16) -0.0338(15) 0.0231(15)
C71B 0.0230(9) 0.0209(8) 0.0185(8) -0.0012(7) 0.0018(7) -0.0013(7)
C72B 0.0328(11) 0.0404(12) 0.0246(10) -0.0044(9) 0.0000(8) -0.0137(9)
C73B 0.0483(14) 0.0528(15) 0.0241(10) -0.0066(10) -0.0018(10) -0.0242(12)
C74B 0.0746(18) 0.0303(11) 0.0245(10) -0.0091(9) 0.0056(11) -0.0097(12)
C75B 0.0460(14) 0.0423(13) 0.0268(11) -0.0075(10) 0.0088(10) 0.0098(11)
C76B 0.0327(11) 0.0364(11) 0.0245(10) -0.0051(8) 0.0028(8) 0.0094(9)
C81B 0.0197(8) 0.0214(8) 0.0209(8) 0.0016(7) 0.0013(7) -0.0034(7)
C82B 0.0255(10) 0.0267(10) 0.0305(10) -0.0043(8) 0.0031(8) -0.0054(8)
C83B 0.0301(11) 0.0294(10) 0.0371(11) -0.0045(9) 0.0022(9) -0.0102(8)
C84B 0.0220(10) 0.0557(15) 0.0402(13) -0.0142(11) 0.0005(9) -0.0075(10)
C85B 0.0213(9) 0.0461(13) 0.0337(11) -0.0088(10) 0.0042(8) -0.0048(9)
C86B 0.0225(9) 0.0272(10) 0.0267(9) -0.0045(8) 0.0021(7) -0.0004(7)
C1 0.0508(16) 0.0555(17) 0.0481(15) -0.0006(13) 0.0095(13) -0.0102(13)
Cl1 0.0656(5) 0.0485(4) 0.0861(6) -0.0180(4) 0.0195(4) -0.0091(4)
Cl2 0.0650(5) 0.0722(5) 0.0822(6) -0.0380(5) -0.0042(4) -0.0075(4)
Cl3 0.0687(6) 0.1041(8) 0.0768(6) 0.0325(6) -0.0095(5) 0.0069(5)

loop_
_atom_type_symbol
_atom_type_description
_atom_type_scat_dispersion_real
_atom_type_scat_dispersion_imag
_atom_type_scat_source
C C 0.0033 0.0016 'International Tables Vol C Tables 4.2.6.8 and 6.1.1.4'
H H 0 0 'International Tables Vol C Tables 4.2.6.8 and 6.1.1.4'
O O 0.0106 0.006 'International Tables Vol C Tables 4.2.6.8 and 6.1.1.4'
Si Si 0.0817 0.0704 'International Tables Vol C Tables 4.2.6.8 and 6.1.1.4'
Ti Ti 0.2776 0.4457 'International Tables Vol C Tables 4.2.6.8 and 6.1.1.4'
Cl Cl 0.1484 0.1585 'International Tables Vol C Tables 4.2.6.8 and 6.1.1.4'

loop_
_geom_angle_atom_site_label_1
_geom_angle_atom_site_label_2
_geom_angle_atom_site_label_3
_geom_angle
O2B Ti O1B 111.03(7)
O2B Ti O1A 109.04(8)
O1B Ti O1A 107.90(7)
O2B Ti O2A 110.08(8)
O1B Ti O2A 109.74(7)
O1A Ti O2A 109.00(7)
Si1A O1A Ti 153.21(10)
Si2A O2A Ti 159.01(10)
Si1B O1B Ti 159.29(10)
Si2B O2B Ti 164.82(10)
Si1A O13A Si3A 160.02(11)
Si1A O16A Si6A 154.27(10)
Si2A O24A Si4A 157.70(11)
Si5A O25A Si2A 153.86(10)
Si3A O34A Si4A 144.65(9)
Si7A O37A Si3A 152.89(11)
Si4A O48A Si8A 156.41(10)
Si6A O56A Si5A 155.41(10)
Si5A O58A Si8A 149.84(9)
Si6A O67A Si7A 152.50(10)
Si7A O78A Si8A 138.30(9)
O13A Si1A O16A 109.90(8)
O13A Si1A O1A 108.29(9)
O16A Si1A O1A 107.98(8)
O13A Si1A C11A 110.07(8)
O16A Si1A C11A 111.12(9)
O1A Si1A C11A 109.41(8)
O24A Si2A O25A 108.74(8)
O24A Si2A O2A 108.05(8)
O25A Si2A O2A 109.36(9)
O24A Si2A C21A 112.68(9)
O25A Si2A C21A 108.07(9)
O2A Si2A C21A 109.90(9)
O13A Si3A O34A 108.49(8)
O13A Si3A O37A 109.44(8)
O34A Si3A O37A 110.05(8)
O13A Si3A C31A 109.19(9)
O34A Si3A C31A 110.57(8)
O37A Si3A C31A 109.08(9)
O24A Si4A O48A 110.72(8)
O24A Si4A O34A 109.15(8)
O48A Si4A O34A 108.49(8)
O24A Si4A C41A 108.10(9)
O48A Si4A C41A 110.05(8)
O34A Si4A C41A 110.34(8)
O25A Si5A O56A 108.85(9)
O25A Si5A O58A 109.90(8)
O56A Si5A O58A 108.41(8)
O25A Si5A C51A 108.71(8)
O56A Si5A C51A 111.25(8)
O58A Si5A C51A 109.71(8)
O56A Si6A O67A 109.97(8)
O56A Si6A O16A 109.57(9)
O67A Si6A O16A 108.91(8)
O56A Si6A C61A 109.20(9)
O67A Si6A C61A 109.96(9)
O16A Si6A C61A 109.21(8)
O37A Si7A O67A 109.86(8)
O37A Si7A O78A 108.42(8)
O67A Si7A O78A 108.62(8)
O37A Si7A C71A 109.02(8)
O67A Si7A C71A 108.19(8)
O78A Si7A C71A 112.71(8)
O58A Si8A O48A 108.42(8)
O58A Si8A O78A 109.58(8)
O48A Si8A O78A 109.40(7)
O58A Si8A C81A 109.00(8)
O48A Si8A C81A 110.52(8)
O78A Si8A C81A 109.91(8)
Si1B O13B Si3B 146.52(9)
Si6B O16B Si1B 142.42(9)
Si4B O24B Si2B 138.83(9)
Si5B O25B Si2B 155.31(10)
Si4B O34B Si3B 148.25(10)
Si3B O37B Si7B 137.69(9)
Si4B O48B Si8B 155.77(10)
Si5B O56B Si6B 150.99(10)
Si8B O58B Si5B 139.93(10)
Si7B O67B Si6B 158.36(10)
Si8B O78B Si7B 139.87(9)
O13B Si1B O16B 108.57(7)
O13B Si1B O1B 108.44(8)
O16B Si1B O1B 109.99(8)
O13B Si1B C11B 110.01(8)
O16B Si1B C11B 109.33(8)
O1B Si1B C11B 110.48(8)
O25B Si2B O2B 109.23(8)
O25B Si2B O24B 109.13(8)
O2B Si2B O24B 108.68(8)
O25B Si2B C21B 109.50(8)
O2B Si2B C21B 110.36(9)
O24B Si2B C21B 109.92(9)
O13B Si3B O37B 108.20(7)
O13B Si3B O34B 109.43(7)
O37B Si3B O34B 108.50(7)
O13B Si3B C31B 106.49(8)
O37B Si3B C31B 113.86(8)
O34B Si3B C31B 110.27(8)
O48B Si4B O34B 109.28(7)
O48B Si4B O24B 109.29(8)
O34B Si4B O24B 107.59(8)
O48B Si4B C41B 108.15(9)
O34B Si4B C41B 112.31(9)
O24B Si4B C41B 110.18(8)
O25B Si5B O56B 108.66(8)
O25B Si5B O58B 109.18(8)
O56B Si5B O58B 109.13(8)
O25B Si5B C51B 108.27(9)
O56B Si5B C51B 111.21(9)
O58B Si5B C51B 110.35(9)
O56B Si6B O16B 107.50(8)
O56B Si6B O67B 109.58(8)
O16B Si6B O67B 110.07(7)
O56B Si6B C61B 110.55(9)
O16B Si6B C61B 108.81(8)
O67B Si6B C61B 110.29(9)
O67B Si7B O78B 109.33(7)
O67B Si7B O37B 109.09(7)
O78B Si7B O37B 109.32(8)
O67B Si7B C71B 111.18(8)
O78B Si7B C71B 108.11(8)
O37B Si7B C71B 109.78(8)
O48B Si8B O78B 108.48(8)
O48B Si8B O58B 109.55(8)
O78B Si8B O58B 108.96(8)
O48B Si8B C81B 108.52(8)
O78B Si8B C81B 111.94(8)
O58B Si8B C81B 109.36(8)
C16A C11A C12A 110.49(18)
C16A C11A Si1A 112.53(14)
C12A C11A Si1A 111.38(14)
C13A C12A C11A 111.8(2)
C14A C13A C12A 110.7(2)
C13A C14A C15A 111.1(2)
C14A C15A C16A 110.9(2)
C15A C16A C11A 112.01(19)
C22A C21A C26A 109.85(17)
C22A C21A Si2A 115.31(14)
C26A C21A Si2A 110.99(15)
C21A C22A C23A 111.60(19)
C24A C23A C22A 112.1(2)
C25A C24A C23A 111.0(2)
C24A C25A C26A 110.89(19)
C25A C26A C21A 112.0(2)
C36A C31A C32A 110.13(18)
C36A C31A Si3A 111.97(14)
C32A C31A Si3A 113.50(15)
C31A C32A C33A 111.3(2)
C34A C33A C32A 111.2(2)
C35A C34A C33A 111.8(2)
C34A C35A C36A 111.6(2)
C35A C36A C31A 111.7(2)
C42A C41A C46A 111.11(17)
C42A C41A Si4A 113.12(14)
C46A C41A Si4A 110.27(13)
C41A C42A C43A 110.94(18)
C44A C43A C42A 111.04(18)
C43A C44A C45A 110.39(19)
C44A C45A C46A 110.41(19)
C45A C46A C41A 111.99(17)
C56A C51A C52A 109.32(16)
C56A C51A Si5A 114.07(13)
C52A C51A Si5A 112.97(13)
C51A C52A C53A 112.04(18)
C54A C53A C52A 111.74(18)
C53A C54A C55A 111.12(18)
C54A C55A C56A 110.67(18)
C55A C56A C51A 111.16(17)
C66A C61A C62A 109.86(16)
C66A C61A Si6A 112.42(14)
C62A C61A Si6A 111.09(14)
C63A C62A C61A 111.67(19)
C64A C63A C62A 111.77(19)
C63A C64A C65A 111.6(2)
C64A C65A C66A 111.05(19)
C65A C66A C61A 112.1(2)
C72A C71A C76A 109.38(16)
C72A C71A Si7A 112.73(13)
C76A C71A Si7A 109.97(13)
C73A C72A C71A 111.99(17)
C74A C73A C72A 111.41(18)
C73A C74A C75A 110.99(19)
C76A C75A C74A 111.68(18)
C75A C76A C71A 112.32(17)
C86A C81A C82A 109.51(18)
C86A C81A Si8A 112.68(13)
C82A C81A Si8A 111.38(13)
C83A C82A C81A 112.38(19)
C84A C83A C82A 110.8(2)
C85A C84A C83A 111.1(2)
C84A C85A C86A 111.8(2)
C81A C86A C85A 111.42(19)
C12B C11B C16B 110.34(16)
C12B C11B Si1B 113.12(13)
C16B C11B Si1B 112.75(13)
C13B C12B C11B 111.68(18)
C14B C13B C12B 111.25(18)
C13B C14B C15B 111.0(2)
C14B C15B C16B 111.3(2)
C15B C16B C11B 110.77(17)
C22B C21B C26B 109.13(17)
C22B C21B Si2B 113.21(14)
C26B C21B Si2B 111.66(13)
C23B C22B C21B 112.50(19)
C24B C23B C22B 111.44(19)
C23B C24B C25B 111.3(2)
C24B C25B C26B 111.27(19)
C25B C26B C21B 111.20(18)
C36B C31B C32B 110.12(17)
C36B C31B Si3B 112.89(14)
C32B C31B Si3B 109.03(13)
C33B C32B C31B 111.71(18)
C34B C33B C32B 110.8(2)
C33B C34B C35B 112.2(2)
C34B C35B C36B 111.5(2)
C31B C36B C35B 111.90(19)
C46B C41B C42B 108.4(2)
C46B C41B Si4B 114.28(17)
C42B C41B Si4B 113.23(18)
C41B C42B C43B 111.1(3)
C44B C43B C42B 110.9(3)
C43B C44B C45B 110.1(3)
C44B C45B C46B 111.5(3)
C41B C46B C45B 112.7(3)
C52B C51B C56B 110.5(2)
C52B C51B Si5B 111.08(15)
C56B C51B Si5B 110.19(14)
C53B C52B C51B 111.3(2)
C54B C53B C52B 111.4(3)
C55B C54B C53B 111.1(3)
C54B C55B C56B 112.0(3)
C55B C56B C51B 112.5(2)
C66B C61B C62B 109.5(2)
C66B C61B Si6B 114.49(16)
C62B C61B Si6B 112.28(16)
C61B C62B C63B 111.6(3)
C64B C63B C62B 112.5(3)
C63B C64B C65B 111.0(3)
C64B C65B C66B 110.9(3)
C61B C66B C65B 111.6(2)
C72B C71B C76B 109.78(16)
C72B C71B Si7B 113.45(13)
C76B C71B Si7B 112.03(13)
C71B C72B C73B 110.98(17)
C74B C73B C72B 112.0(2)
C73B C74B C75B 111.79(18)
C76B C75B C74B 111.4(2)
C75B C76B C71B 112.72(18)
C86B C81B C82B 110.59(16)
C86B C81B Si8B 112.36(13)
C82B C81B Si8B 109.87(13)
C83B C82B C81B 112.03(17)
C84B C83B C82B 111.31(18)
C85B C84B C83B 111.51(19)
C84B C85B C86B 110.90(18)
C81B C86B C85B 111.64(17)
Cl1 C1 Cl2 110.59(17)
Cl1 C1 Cl3 111.27(16)
Cl2 C1 Cl3 110.61(17)

loop_
_geom_bond_atom_site_label_1
_geom_bond_atom_site_label_2
_geom_bond_distance
Ti O2B 1.7838(15)
Ti O1B 1.7842(14)
Ti O1A 1.7894(15)
Ti O2A 1.7930(14)
O1A Si1A 1.6149(15)
O2A Si2A 1.6211(14)
O1B Si1B 1.6261(14)
O2B Si2B 1.6256(15)
O13A Si1A 1.6106(15)
O13A Si3A 1.6126(15)
O16A Si1A 1.6138(14)
O16A Si6A 1.6161(15)
O24A Si2A 1.6159(14)
O24A Si4A 1.6191(14)
O25A Si5A 1.6104(15)
O25A Si2A 1.6156(15)
O34A Si3A 1.6153(14)
O34A Si4A 1.6283(14)
O37A Si7A 1.6150(15)
O37A Si3A 1.6186(15)
O48A Si4A 1.6211(14)
O48A Si8A 1.6218(14)
O56A Si6A 1.6138(14)
O56A Si5A 1.6161(14)
O58A Si5A 1.6179(14)
O58A Si8A 1.6203(14)
O67A Si6A 1.6158(14)
O67A Si7A 1.6219(14)
O78A Si7A 1.6254(14)
O78A Si8A 1.6324(14)
Si1A C11A 1.8501(19)
Si2A C21A 1.853(2)
Si3A C31A 1.845(2)
Si4A C41A 1.8512(19)
Si5A C51A 1.8652(19)
Si6A C61A 1.8427(19)
Si7A C71A 1.8553(19)
Si8A C81A 1.8498(19)
O13B Si1B 1.6185(13)
O13B Si3B 1.6218(14)
O16B Si6B 1.6217(14)
O16B Si1B 1.6248(14)
O24B Si4B 1.6240(14)
O24B Si2B 1.6273(15)
O25B Si5B 1.6150(14)
O25B Si2B 1.6153(15)
O34B Si4B 1.6212(14)
O34B Si3B 1.6292(14)
O37B Si3B 1.6279(14)
O37B Si7B 1.6337(14)
O48B Si4B 1.6166(14)
O48B Si8B 1.6190(14)
O56B Si5B 1.6186(14)
O56B Si6B 1.6195(14)
O58B Si8B 1.6264(15)
O58B Si5B 1.6271(14)
O67B Si7B 1.6216(14)
O67B Si6B 1.6261(14)
O78B Si8B 1.6259(14)
O78B Si7B 1.6262(14)
Si1B C11B 1.8514(19)
Si2B C21B 1.8507(19)
Si3B C31B 1.8468(19)
Si4B C41B 1.841(2)
Si5B C51B 1.851(2)
Si6B C61B 1.847(2)
Si7B C71B 1.8503(19)
Si8B C81B 1.8519(19)
C11A C16A 1.536(3)
C11A C12A 1.544(3)
C12A C13A 1.537(3)
C13A C14A 1.515(4)
C14A C15A 1.523(4)
C15A C16A 1.530(3)
C21A C22A 1.528(3)
C21A C26A 1.539(3)
C22A C23A 1.533(3)
C23A C24A 1.525(4)
C24A C25A 1.511(3)
C25A C26A 1.531(3)
C31A C36A 1.530(3)
C31A C32A 1.533(3)
C32A C33A 1.535(4)
C33A C34A 1.520(5)
C34A C35A 1.497(5)
C35A C36A 1.528(3)
C41A C42A 1.533(3)
C41A C46A 1.539(3)
C42A C43A 1.538(3)
C43A C44A 1.505(3)
C44A C45A 1.527(4)
C45A C46A 1.535(3)
C51A C56A 1.541(3)
C51A C52A 1.540(3)
C52A C53A 1.543(3)
C53A C54A 1.520(3)
C54A C55A 1.524(3)
C55A C56A 1.530(3)
C61A C66A 1.536(3)
C61A C62A 1.547(3)
C62A C63A 1.520(3)
C63A C64A 1.512(3)
C64A C65A 1.514(3)
C65A C66A 1.531(3)
C71A C72A 1.538(3)
C71A C76A 1.547(3)
C72A C73A 1.530(3)
C73A C74A 1.530(3)
C74A C75A 1.531(3)
C75A C76A 1.528(3)
C81A C86A 1.532(3)
C81A C82A 1.531(3)
C82A C83A 1.525(3)
C83A C84A 1.506(4)
C84A C85A 1.498(4)
C85A C86A 1.542(3)
C11B C12B 1.540(3)
C11B C16B 1.545(3)
C12B C13B 1.523(3)
C13B C14B 1.516(3)
C14B C15B 1.519(3)
C15B C16B 1.534(3)
C21B C22B 1.538(3)
C21B C26B 1.540(3)
C22B C23B 1.533(3)
C23B C24B 1.514(4)
C24B C25B 1.521(3)
C25B C26B 1.530(3)
C31B C36B 1.532(3)
C31B C32B 1.554(3)
C32B C33B 1.536(3)
C33B C34B 1.510(4)
C34B C35B 1.526(4)
C35B C36B 1.541(3)
C41B C46B 1.504(3)
C41B C42B 1.504(4)
C42B C43B 1.545(5)
C43B C44B 1.487(4)
C44B C45B 1.494(4)
C45B C46B 1.526(4)
C51B C52B 1.533(3)
C51B C56B 1.537(3)
C52B C53B 1.527(4)
C53B C54B 1.520(7)
C54B C55B 1.496(5)
C55B C56B 1.524(3)
C61B C66B 1.507(3)
C61B C62B 1.515(3)
C62B C63B 1.538(4)
C63B C64B 1.478(4)
C64B C65B 1.508(4)
C65B C66B 1.548(4)
C71B C72B 1.534(3)
C71B C76B 1.537(3)
C72B C73B 1.534(3)
C73B C74B 1.514(4)
C74B C75B 1.529(4)
C75B C76B 1.527(3)
C81B C86B 1.534(3)
C81B C82B 1.550(3)
C82B C83B 1.526(3)
C83B C84B 1.524(3)
C84B C85B 1.524(3)
C85B C86B 1.539(3)
C1 Cl1 1.741(3)
C1 Cl2 1.742(3)
C1 Cl3 1.749(3)
